data_7007939
loop_
_publ_author_name
'Burchell, Tara J.'
'Eisler, Dana J.'
'Puddephatt, Richard J.'

_publ_section_title
;
 A chiral [2]catenane self-assembled from meso-macrocycles of
 palladium(II).
;
_journal_issue 2
_journal_name_full 'Dalton transactions (Cambridge, England : 2003)'
_journal_page_first 268
_journal_page_last 272
_journal_paper_doi 10.1039/b413258k
_journal_year 2005
_chemical_formula_sum 'C138.1 H106.2 Cl28.2 N16 O8 Pd4'
_chemical_formula_weight 3543.08
_chemical_name_systematic
;
?
;
_space_group_IT_number 15
_symmetry_cell_setting monoclinic
_symmetry_space_group_name_Hall '-C 2yc'
_symmetry_space_group_name_H-M 'C 1 2/c 1'
_atom_sites_solution_hydrogens geom
_atom_sites_solution_primary direct
_atom_sites_solution_secondary difmap
_audit_creation_method SHELXL-97
_cell_angle_alpha 90.00
_cell_angle_beta 107.77(3)
_cell_angle_gamma 90.00
_cell_formula_units_Z 4
_cell_length_a 33.094(7)
_cell_length_b 14.712(3)
_cell_length_c 35.077(7)
_cell_measurement_temperature 150(2)
_cell_volume 16263(6)
_computing_cell_refinement 'Nonius DENZO'
_computing_data_collection 'Nonius COLLECT'
_computing_data_reduction 'Nonius DENZO'
_computing_molecular_graphics 'Bruker SHELXTL'
_computing_publication_material 'Bruker SHELXTL'
_computing_structure_refinement 'SHELXL-97 (Sheldrick, 1997)'
_computing_structure_solution 'SHELXS-97 (Sheldrick, 1990)'
_diffrn_ambient_temperature 150(2)
_diffrn_measured_fraction_theta_full 0.949
_diffrn_measured_fraction_theta_max 0.949
_diffrn_measurement_device_type 'Nonius KAPPA CCD'
_diffrn_measurement_method 'phi\omega scans'
_diffrn_radiation_monochromator graphite
_diffrn_radiation_source 'fine-focus sealed tube'
_diffrn_radiation_type MoK\a
_diffrn_radiation_wavelength 0.71073
_diffrn_reflns_av_R_equivalents 0.0336
_diffrn_reflns_av_sigmaI/netI 0.0535
_diffrn_reflns_limit_h_max 34
_diffrn_reflns_limit_h_min -34
_diffrn_reflns_limit_k_max 14
_diffrn_reflns_limit_k_min -12
_diffrn_reflns_limit_l_max 36
_diffrn_reflns_limit_l_min -36
_diffrn_reflns_number 15571
_diffrn_reflns_theta_full 21.97
_diffrn_reflns_theta_max 21.97
_diffrn_reflns_theta_min 2.59
_exptl_absorpt_coefficient_mu 0.954
_exptl_absorpt_correction_T_max 0.8860
_exptl_absorpt_correction_T_min 0.7437
_exptl_absorpt_correction_type integration
_exptl_crystal_colour yellow
_exptl_crystal_density_diffrn 1.447
_exptl_crystal_density_method 'not measured'
_exptl_crystal_description block
_exptl_crystal_F_000 7097
_exptl_crystal_size_max 0.33
_exptl_crystal_size_mid 0.33
_exptl_crystal_size_min 0.13
_refine_diff_density_max 1.275
_refine_diff_density_min -0.648
_refine_diff_density_rms 0.123
_refine_ls_extinction_method none
_refine_ls_goodness_of_fit_ref 1.058
_refine_ls_hydrogen_treatment mixed
_refine_ls_matrix_type full
_refine_ls_number_parameters 885
_refine_ls_number_reflns 9413
_refine_ls_number_restraints 773
_refine_ls_restrained_S_all 1.038
_refine_ls_R_factor_all 0.1171
_refine_ls_R_factor_gt 0.0871
_refine_ls_shift/su_max 0.020
_refine_ls_shift/su_mean 0.000
_refine_ls_structure_factor_coef Fsqd
_refine_ls_weighting_details 'calc w=1/[\s^2^(Fo^2^)+(0.1553P)^2^+218.3230P] where P=(Fo^2^+2Fc^2^)/3'
_refine_ls_weighting_scheme calc
_refine_ls_wR_factor_gt 0.2563
_refine_ls_wR_factor_ref 0.2853
_reflns_number_gt 6650
_reflns_number_total 9413
_reflns_threshold_expression >2sigma(I)
_cod_data_source_file b413258k.txt
_cod_data_source_block catenane2a
_cod_depositor_comments
;
The following automatic conversions were performed:
'_symmetry_cell_setting' value 'Monoclinic' changed to 'monoclinic'
according to '/home/saulius/struct/CIF-dictionaries/cif_core.dic'
dictionary named 'cif_core.dic' version 2.4.1 from 2010-06-29.

Automatic conversion script
Id: cif_fix_enum 1527 2010-12-29 10:47:43Z saulius 
;
_cod_original_cell_volume 16264(6)
_cod_original_sg_symbol_H-M C2/c
_cod_original_formula_sum 'C138.10 H106.20 Cl28.20 N16 O8 Pd4'
_cod_database_code 7007939

loop_
_symmetry_equiv_pos_as_xyz
'x, y, z'
'-x, y, -z+1/2'
'x+1/2, y+1/2, z'
'-x+1/2, y+1/2, -z+1/2'
'-x, -y, -z'
'x, -y, z-1/2'
'-x+1/2, -y+1/2, -z'
'x+1/2, -y+1/2, z-1/2'

loop_
_atom_site_label
_atom_site_type_symbol
_atom_site_fract_x
_atom_site_fract_y
_atom_site_fract_z
_atom_site_U_iso_or_equiv
_atom_site_adp_type
_atom_site_occupancy
_atom_site_symmetry_multiplicity
_atom_site_calc_flag
_atom_site_refinement_flags
_atom_site_disorder_assembly
_atom_site_disorder_group
Pd1 Pd 0.47077(3) -0.05827(8) 0.53620(2) 0.0676(4) Uani 1 1 d . . .
Pd2 Pd 0.51898(3) -0.10525(6) 0.83688(2) 0.0588(3) Uani 1 1 d . . .
N1 N 0.4213(3) 0.0256(8) 0.5172(3) 0.068(3) Uani 1 1 d . . .
N2 N 0.3717(3) 0.1764(6) 0.5947(3) 0.063(3) Uani 1 1 d . . .
H2A H 0.3812 0.1205 0.5999 0.076 Uiso 1 1 calc R . .
N3 N 0.3591(3) 0.0313(6) 0.6910(2) 0.050(2) Uani 1 1 d . . .
H3A H 0.3649 0.0881 0.6986 0.060 Uiso 1 1 calc R . .
N4 N 0.4692(3) -0.0250(6) 0.8129(3) 0.057(2) Uani 1 1 d . . .
N5 N 0.5694(3) -0.1873(6) 0.8555(2) 0.062(2) Uani 1 1 d D . .
N8 N 0.5216(3) -0.1418(7) 0.5540(2) 0.072(3) Uani 1 1 d D . .
C1 C 0.3971(4) 0.0237(11) 0.4779(3) 0.083(4) Uani 1 1 d . . .
H1A H 0.4038 -0.0181 0.4600 0.099 Uiso 1 1 calc R . .
C2 C 0.3635(4) 0.0812(13) 0.4641(4) 0.102(6) Uani 1 1 d . . .
H2B H 0.3471 0.0788 0.4366 0.122 Uiso 1 1 calc R . .
C3 C 0.3529(4) 0.1421(12) 0.4888(4) 0.095(5) Uani 1 1 d . . .
H3B H 0.3296 0.1824 0.4787 0.114 Uiso 1 1 calc R . .
C4 C 0.3770(4) 0.1440(9) 0.5293(3) 0.066(3) Uani 1 1 d . . .
C5 C 0.4107(4) 0.0837(8) 0.5422(3) 0.067(3) Uani 1 1 d . . .
H5A H 0.4269 0.0834 0.5697 0.080 Uiso 1 1 calc R . .
C6 C 0.3662(4) 0.2093(10) 0.5570(4) 0.073(4) Uani 1 1 d . . .
C8 C 0.3633(4) 0.2251(8) 0.6256(3) 0.057(3) Uani 1 1 d . . .
C9 C 0.3812(4) 0.3103(9) 0.6361(4) 0.079(4) Uani 1 1 d . . .
H9A H 0.3973 0.3379 0.6210 0.095 Uiso 1 1 calc R . .
Cl1 Cl 0.42651(11) -0.1801(3) 0.51471(10) 0.0896(11) Uani 1 1 d . . .
Cl2 Cl 0.51281(9) 0.0669(2) 0.55838(8) 0.0732(9) Uani 1 1 d . . .
Cl3 Cl 0.56239(10) 0.0195(2) 0.85203(9) 0.0729(9) Uani 1 1 d . . .
Cl4 Cl 0.47528(10) -0.2306(2) 0.82190(10) 0.0753(9) Uani 1 1 d . . .
O1 O 0.3539(3) 0.2846(7) 0.5464(3) 0.098(3) Uani 1 1 d . . .
O2 O 0.3784(2) -0.1129(5) 0.7107(2) 0.061(2) Uani 1 1 d . . .
C10 C 0.3753(4) 0.3540(9) 0.6685(5) 0.087(4) Uani 1 1 d . . .
H10A H 0.3889 0.4108 0.6765 0.105 Uiso 1 1 calc R . .
C11 C 0.3493(4) 0.3166(9) 0.6904(4) 0.071(3) Uani 1 1 d . . .
C12 C 0.3447(5) 0.3618(10) 0.7250(5) 0.093(5) Uani 1 1 d . . .
H12A H 0.3597 0.4166 0.7343 0.111 Uiso 1 1 calc R . .
C13 C 0.3183(5) 0.3248(11) 0.7445(5) 0.092(5) Uani 1 1 d . . .
H13A H 0.3141 0.3553 0.7668 0.110 Uiso 1 1 calc R . .
C14 C 0.2979(4) 0.2437(10) 0.7317(4) 0.075(4) Uani 1 1 d . . .
H14A H 0.2803 0.2178 0.7457 0.090 Uiso 1 1 calc R . .
C15 C 0.3029(3) 0.2003(8) 0.6992(4) 0.063(3) Uani 1 1 d . . .
H15A H 0.2882 0.1448 0.6907 0.076 Uiso 1 1 calc R . .
C16 C 0.3296(3) 0.2358(8) 0.6775(3) 0.055(3) Uani 1 1 d . . .
C17 C 0.3358(3) 0.1878(8) 0.6442(3) 0.059(3) Uani 1 1 d . . .
C18 C 0.3159(3) 0.0985(8) 0.6301(3) 0.056(3) Uani 1 1 d . . .
C19 C 0.2831(4) 0.0926(8) 0.5931(3) 0.061(3) Uani 1 1 d . . .
C20 C 0.2676(4) 0.1689(10) 0.5682(4) 0.076(4) Uani 1 1 d . . .
H20A H 0.2795 0.2271 0.5764 0.092 Uiso 1 1 calc R . .
C21 C 0.2356(5) 0.1604(13) 0.5327(4) 0.094(5) Uani 1 1 d . . .
H21A H 0.2254 0.2127 0.5168 0.113 Uiso 1 1 calc R . .
C22 C 0.2181(5) 0.0758(16) 0.5198(5) 0.115(6) Uani 1 1 d . . .
H22A H 0.1964 0.0706 0.4948 0.138 Uiso 1 1 calc R . .
C23 C 0.2313(5) 0.0010(12) 0.5423(4) 0.094(5) Uani 1 1 d . . .
H23A H 0.2185 -0.0561 0.5333 0.113 Uiso 1 1 calc R . .
C24 C 0.3114(4) -0.0650(8) 0.6392(3) 0.068(3) Uani 1 1 d . . .
H24A H 0.3211 -0.1183 0.6545 0.081 Uiso 1 1 calc R . .
C24A C 0.2644(5) 0.0067(10) 0.5795(4) 0.084(4) Uani 1 1 d . . .
C25 C 0.2800(4) -0.0700(9) 0.6033(4) 0.075(4) Uani 1 1 d . . .
H25A H 0.2683 -0.1278 0.5940 0.090 Uiso 1 1 calc R . .
C27 C 0.3289(4) 0.0207(8) 0.6532(3) 0.056(3) Uani 1 1 d . . .
C28 C 0.3802(4) -0.0300(8) 0.7169(3) 0.052(3) Uani 1 1 d . . .
C29 C 0.4088(3) 0.0055(7) 0.7560(3) 0.053(3) Uani 1 1 d . . .
C30 C 0.4006(4) 0.0853(8) 0.7741(3) 0.062(3) Uani 1 1 d . . .
H30A H 0.3770 0.1226 0.7611 0.075 Uiso 1 1 calc R . .
C31 C 0.4277(4) 0.1085(8) 0.8115(4) 0.068(3) Uani 1 1 d . . .
H31A H 0.4232 0.1633 0.8239 0.081 Uiso 1 1 calc R . .
C32 C 0.4610(4) 0.0533(8) 0.8306(3) 0.062(3) Uani 1 1 d . . .
H32A H 0.4788 0.0693 0.8566 0.075 Uiso 1 1 calc R . .
C33 C 0.4430(4) -0.0475(7) 0.7766(3) 0.055(3) Uani 1 1 d . . .
H33A H 0.4482 -0.1023 0.7646 0.066 Uiso 1 1 calc R . .
C40 C 0.6316(6) -0.3439(12) 0.7360(4) 0.049(6) Uiso 0.50 1 d PD A 1
C41 C 0.6111(5) -0.4269(11) 0.7215(5) 0.062(6) Uiso 0.50 1 d PD A 1
H41A H 0.5931 -0.4547 0.7347 0.074 Uiso 0.50 1 calc PR A 1
C42 C 0.6174(6) -0.4678(14) 0.6879(5) 0.068(7) Uiso 0.50 1 d PD A 1
H42A H 0.6039 -0.5240 0.6782 0.082 Uiso 0.50 1 calc PR A 1
C43 C 0.6434(6) -0.4260(11) 0.6685(4) 0.051(5) Uiso 0.50 1 d PD A 1
C44 C 0.6495(7) -0.4685(14) 0.6349(6) 0.062(6) Uiso 0.50 1 d PD A 1
H44A H 0.6359 -0.5245 0.6254 0.074 Uiso 0.50 1 calc PR A 1
C45 C 0.6758(6) -0.4273(12) 0.6159(5) 0.053(5) Uiso 0.50 1 d PD A 1
H45A H 0.6795 -0.4546 0.5926 0.063 Uiso 0.50 1 calc PR A 1
C46 C 0.6970(6) -0.3459(12) 0.6304(5) 0.052(5) Uiso 0.50 1 d PD A 1
H46A H 0.7148 -0.3190 0.6167 0.063 Uiso 0.50 1 calc PR A 1
C47 C 0.6926(6) -0.3028(13) 0.6651(5) 0.052(6) Uiso 0.50 1 d PD A 1
H47A H 0.7081 -0.2495 0.6758 0.062 Uiso 0.50 1 calc PR A 1
C48 C 0.6638(6) -0.3432(11) 0.6831(4) 0.046(5) Uiso 0.50 1 d PD A 1
C49 C 0.6585(7) -0.2976(11) 0.7177(5) 0.052(6) Uiso 0.50 1 d PD A 1
C40A C 0.6181(7) -0.3600(13) 0.7377(5) 0.058(7) Uiso 0.50 1 d PD A 2
C41A C 0.5947(6) -0.4395(13) 0.7240(5) 0.079(8) Uiso 0.50 1 d PD A 2
H41B H 0.5753 -0.4612 0.7371 0.095 Uiso 0.50 1 calc PR A 2
C42A C 0.5998(7) -0.4863(15) 0.6916(6) 0.086(8) Uiso 0.50 1 d PD A 2
H42B H 0.5846 -0.5411 0.6829 0.104 Uiso 0.50 1 calc PR A 2
C43A C 0.6273(7) -0.4532(15) 0.6716(6) 0.078(8) Uiso 0.50 1 d PD A 2
C44A C 0.6324(9) -0.5019(18) 0.6393(7) 0.103(10) Uiso 0.50 1 d PD A 2
H44B H 0.6172 -0.5568 0.6308 0.124 Uiso 0.50 1 calc PR A 2
C45A C 0.6601(8) -0.4687(17) 0.6196(6) 0.087(8) Uiso 0.50 1 d PD A 2
H45B H 0.6607 -0.4963 0.5953 0.105 Uiso 0.50 1 calc PR A 2
C46A C 0.6870(7) -0.3951(15) 0.6352(6) 0.070(7) Uiso 0.50 1 d PD A 2
H46B H 0.7092 -0.3807 0.6242 0.085 Uiso 0.50 1 calc PR A 2
C47A C 0.6816(7) -0.3414(15) 0.6671(6) 0.069(7) Uiso 0.50 1 d PD A 2
H47B H 0.6970 -0.2867 0.6755 0.083 Uiso 0.50 1 calc PR A 2
C48A C 0.6518(6) -0.3749(13) 0.6858(5) 0.061(6) Uiso 0.50 1 d PD A 2
C49A C 0.6469(6) -0.3237(12) 0.7188(5) 0.049(6) Uiso 0.50 1 d PD A 2
C50 C 0.6741(5) -0.2088(10) 0.7316(4) 0.038(5) Uiso 0.50 1 d PD A 1
C51 C 0.7085(4) -0.1884(12) 0.7675(3) 0.053(6) Uiso 0.50 1 d PD A 1
C52 C 0.7254(7) -0.2592(16) 0.7958(6) 0.067(7) Uiso 0.50 1 d PD A 1
H52A H 0.7144 -0.3192 0.7909 0.081 Uiso 0.50 1 calc PR A 1
C53 C 0.7578(7) -0.2397(14) 0.8302(5) 0.069(7) Uiso 0.50 1 d PD A 1
H53A H 0.7684 -0.2859 0.8496 0.083 Uiso 0.50 1 calc PR A 1
C54 C 0.7751(7) -0.1522(16) 0.8367(5) 0.085(8) Uiso 0.50 1 d PD A 1
H54A H 0.7984 -0.1406 0.8600 0.102 Uiso 0.50 1 calc PR A 1
C55 C 0.7591(6) -0.0820(16) 0.8100(5) 0.070(7) Uiso 0.50 1 d PD A 1
H55A H 0.7706 -0.0225 0.8153 0.084 Uiso 0.50 1 calc PR A 1
C56 C 0.7259(6) -0.0997(12) 0.7752(4) 0.059(6) Uiso 0.50 1 d PD A 1
C57 C 0.7102(7) -0.0301(15) 0.7476(6) 0.067(8) Uiso 0.50 1 d PD A 1
H57A H 0.7227 0.0286 0.7523 0.080 Uiso 0.50 1 calc PR A 1
C58 C 0.6767(6) -0.0461(13) 0.7136(5) 0.057(7) Uiso 0.50 1 d PD A 1
H58A H 0.6658 0.0017 0.6951 0.069 Uiso 0.50 1 calc PR A 1
C59 C 0.6590(6) -0.1327(13) 0.7064(5) 0.044(7) Uiso 0.50 1 d PD A 1
C50A C 0.6673(5) -0.2395(11) 0.7314(5) 0.053(7) Uiso 0.50 1 d PD A 2
C51A C 0.7032(4) -0.2269(11) 0.7662(3) 0.045(5) Uiso 0.50 1 d PD A 2
C52A C 0.7173(8) -0.3041(15) 0.7912(6) 0.068(7) Uiso 0.50 1 d PD A 2
H52B H 0.7029 -0.3608 0.7857 0.082 Uiso 0.50 1 calc PR A 2
C53A C 0.7538(7) -0.2922(15) 0.8249(6) 0.084(8) Uiso 0.50 1 d PD A 2
H53B H 0.7654 -0.3432 0.8411 0.101 Uiso 0.50 1 calc PR A 2
C54A C 0.7731(7) -0.2072(16) 0.8346(6) 0.086(9) Uiso 0.50 1 d PD A 2
H54B H 0.7964 -0.2008 0.8584 0.103 Uiso 0.50 1 calc PR A 2
C55A C 0.7591(7) -0.1323(17) 0.8104(6) 0.078(8) Uiso 0.50 1 d PD A 2
H55B H 0.7730 -0.0754 0.8169 0.093 Uiso 0.50 1 calc PR A 2
C56A C 0.7235(6) -0.1418(12) 0.7760(5) 0.063(6) Uiso 0.50 1 d PD A 2
C57A C 0.7097(6) -0.0682(14) 0.7501(5) 0.053(6) Uiso 0.50 1 d PD A 2
H57B H 0.7241 -0.0116 0.7558 0.064 Uiso 0.50 1 calc PR A 2
C58A C 0.6748(6) -0.0780(13) 0.7160(5) 0.055(7) Uiso 0.50 1 d PD A 2
H58B H 0.6648 -0.0272 0.6990 0.065 Uiso 0.50 1 calc PR A 2
C59A C 0.6543(6) -0.1623(14) 0.7066(5) 0.052(7) Uiso 0.50 1 d PD A 2
N7 N 0.6250(6) -0.1472(15) 0.6713(4) 0.039(6) Uiso 0.50 1 d PD A 1
H7A H 0.6007 -0.1658 0.6739 0.047 Uiso 0.50 1 calc PR A 1
O3 O 0.6446(6) -0.4258(13) 0.8124(5) 0.058(6) Uiso 0.50 1 d P A 1
O4 O 0.6573(7) -0.0957(17) 0.6294(7) 0.098(7) Uiso 0.50 1 d P A 1
C60 C 0.6274(8) -0.134(2) 0.6343(6) 0.069(11) Uiso 0.50 1 d PD A 1
C61 C 0.5892(6) -0.1750(16) 0.6014(7) 0.09(2) Uiso 0.50 1 d PD A 1
C62 C 0.5890(8) -0.2546(15) 0.5825(7) 0.089(10) Uiso 0.50 1 d PD A 1
H62A H 0.6120 -0.2955 0.5928 0.107 Uiso 0.50 1 calc PR A 1
C63 C 0.5573(7) -0.2782(12) 0.5495(7) 0.087(9) Uiso 0.50 1 d PD A 1
H63A H 0.5591 -0.3324 0.5353 0.105 Uiso 0.50 1 calc PR A 1
C64 C 0.5219(6) -0.2220(12) 0.5365(6) 0.068(8) Uiso 0.50 1 d PD A 1
H64A H 0.4980 -0.2408 0.5151 0.082 Uiso 0.50 1 calc PR A 1
C65 C 0.5548(6) -0.1172(14) 0.5870(6) 0.067(12) Uiso 0.50 1 d PD A 1
H65A H 0.5541 -0.0606 0.5998 0.080 Uiso 0.50 1 calc PR A 1
C34 C 0.5804(8) -0.2373(19) 0.8271(5) 0.08(3) Uiso 0.50 1 d PD A 1
H34A H 0.5638 -0.2310 0.7999 0.098 Uiso 0.50 1 calc PR A 1
C35 C 0.6151(9) -0.297(2) 0.8366(7) 0.047(14) Uiso 0.50 1 d PD A 1
C36 C 0.6394(9) -0.308(2) 0.8758(8) 0.070(13) Uiso 0.50 1 d PD A 1
H36A H 0.6627 -0.3489 0.8826 0.084 Uiso 0.50 1 calc PR A 1
C37 C 0.6295(8) -0.260(2) 0.9047(6) 0.094(14) Uiso 0.50 1 d PD A 1
H37A H 0.6463 -0.2657 0.9319 0.113 Uiso 0.50 1 calc PR A 1
C38 C 0.5947(7) -0.201(2) 0.8944(4) 0.071(12) Uiso 0.50 1 d PD A 1
H38A H 0.5881 -0.1685 0.9152 0.085 Uiso 0.50 1 calc PR A 1
C39 C 0.6300(12) -0.347(2) 0.8050(7) 0.075(15) Uiso 0.50 1 d PD A 1
N6 N 0.6243(8) -0.3035(15) 0.7701(5) 0.063(8) Uiso 0.50 1 d PD A 1
H6A H 0.6156 -0.2467 0.7683 0.076 Uiso 0.50 1 calc PR A 1
C34A C 0.5784(8) -0.2413(17) 0.8287(5) 0.041(16) Uiso 0.50 1 d PD A 2
H34B H 0.5598 -0.2451 0.8022 0.049 Uiso 0.50 1 calc PR A 2
C35A C 0.6155(11) -0.292(3) 0.8402(8) 0.08(2) Uiso 0.50 1 d PD A 2
C36A C 0.6417(9) -0.288(2) 0.8788(8) 0.078(15) Uiso 0.50 1 d PD A 2
H36B H 0.6665 -0.3245 0.8869 0.094 Uiso 0.50 1 calc PR A 2
C37A C 0.6321(7) -0.232(2) 0.9052(6) 0.073(10) Uiso 0.50 1 d PD A 2
H37B H 0.6500 -0.2292 0.9322 0.088 Uiso 0.50 1 calc PR A 2
C38A C 0.5960(7) -0.177(2) 0.8930(5) 0.067(12) Uiso 0.50 1 d PD A 2
H38B H 0.5902 -0.1337 0.9108 0.081 Uiso 0.50 1 calc PR A 2
C39A C 0.6213(10) -0.3526(16) 0.8071(5) 0.044(9) Uiso 0.50 1 d PD A 2
N6A N 0.6114(7) -0.3134(13) 0.7707(4) 0.044(6) Uiso 0.50 1 d PD A 2
H6AA H 0.6007 -0.2582 0.7673 0.053 Uiso 0.50 1 calc PR A 2
N7A N 0.6185(6) -0.1724(16) 0.6712(5) 0.049(7) Uiso 0.50 1 d PD A 2
H7AA H 0.5928 -0.1824 0.6727 0.059 Uiso 0.50 1 calc PR A 2
C60A C 0.6260(7) -0.166(3) 0.6357(6) 0.071(11) Uiso 0.50 1 d PD A 2
O3A O 0.6303(7) -0.4293(14) 0.8144(6) 0.068(6) Uiso 0.50 1 d P A 2
O4A O 0.6601(5) -0.1448(12) 0.6294(4) 0.054(4) Uiso 0.50 1 d P A 2
C61A C 0.5888(6) -0.1824(13) 0.5977(5) 0.064(17) Uiso 0.50 1 d PD A 2
C62A C 0.5969(6) -0.2425(13) 0.5705(6) 0.063(7) Uiso 0.50 1 d PD A 2
H62B H 0.6228 -0.2753 0.5767 0.076 Uiso 0.50 1 calc PR A 2
C63A C 0.5665(5) -0.2529(12) 0.5347(5) 0.056(6) Uiso 0.50 1 d PD A 2
H63B H 0.5707 -0.2942 0.5154 0.067 Uiso 0.50 1 calc PR A 2
C64A C 0.5287(5) -0.2019(12) 0.5262(4) 0.052(6) Uiso 0.50 1 d PD A 2
H64B H 0.5076 -0.2089 0.5010 0.063 Uiso 0.50 1 calc PR A 2
C65A C 0.5518(6) -0.1357(16) 0.5898(5) 0.063(11) Uiso 0.50 1 d PD A 2
H65B H 0.5471 -0.0979 0.6100 0.076 Uiso 0.50 1 calc PR A 2
C100 C 0.7578(6) 0.0759(13) 1.0809(6) 0.132(6) Uiso 0.25 1 d PD B 1
H10B H 0.7772 0.1260 1.0794 0.158 Uiso 0.25 1 calc PR B 1
H10C H 0.7302 0.0858 1.0600 0.158 Uiso 0.25 1 calc PR B 1
Cl10 Cl 0.7510(8) 0.0728(15) 1.1273(7) 0.157(9) Uiso 0.25 1 d PD B 1
Cl11 Cl 0.7792(9) -0.0278(19) 1.0738(10) 0.158(9) Uiso 0.25 1 d PD B 1
C101 C 0.7510(8) 0.0728(15) 1.1273(7) 0.157(9) Uiso 0.25 1 d PD C 2
H10D H 0.7289 0.1178 1.1278 0.188 Uiso 0.25 1 calc PR C 2
H10E H 0.7778 0.0927 1.1471 0.188 Uiso 0.25 1 calc PR C 2
Cl12 Cl 0.7578(6) 0.0759(13) 1.0809(6) 0.132(6) Uiso 0.25 1 d PD C 2
Cl13 Cl 0.7367(7) -0.0315(14) 1.1429(7) 0.136(7) Uiso 0.25 1 d PD C 2
C102 C 0.7863(15) 0.047(5) 1.1230(13) 0.047(16) Uiso 0.15 1 d PD D 3
H10F H 0.8059 0.0983 1.1336 0.056 Uiso 0.15 1 calc PR D 3
H10G H 0.8005 -0.0091 1.1360 0.056 Uiso 0.15 1 calc PR D 3
Cl14 Cl 0.7791(13) 0.039(3) 1.0723(12) 0.123(11) Uiso 0.15 1 d PD D 3
Cl15 Cl 0.7410(12) 0.063(3) 1.1374(13) 0.122(13) Uiso 0.15 1 d PD D 3
C103 C 0.788(2) 0.028(7) 1.094(3) 0.10(4) Uiso 0.15 1 d PD E 4
H10I H 0.7980 -0.0026 1.1202 0.120 Uiso 0.15 1 calc PR E 4
H10J H 0.8117 0.0665 1.0924 0.120 Uiso 0.15 1 calc PR E 4
Cl16 Cl 0.7901(18) -0.061(3) 1.0613(15) 0.174(18) Uiso 0.15 1 d PD E 4
Cl17 Cl 0.7523(10) 0.107(2) 1.1018(11) 0.108(9) Uiso 0.15 1 d PD E 4
C104 C 0.6879(7) -0.1326(13) 1.0317(6) 0.120(8) Uiso 0.75 1 d PD . .
H10K H 0.7057 -0.0927 1.0529 0.144 Uiso 0.75 1 calc PR F 1
H10L H 0.6584 -0.1245 1.0323 0.144 Uiso 0.75 1 calc PR F 1
Cl18 Cl 0.6891(2) -0.0848(6) 0.9872(2) 0.151(3) Uani 0.75 1 d PD G .
Cl19 Cl 0.7015(7) -0.2401(12) 1.0477(6) 0.193(7) Uiso 0.40 1 d PD G 1
Cl20 Cl 0.7265(7) -0.2154(15) 1.0309(7) 0.195(8) Uiso 0.35 1 d PD G 2
Cl21 Cl 0.63466(14) -0.1098(4) 1.11397(12) 0.1181(15) Uani 1 1 d D . .
C105 C 0.6067(6) -0.2113(9) 1.0935(5) 0.139(7) Uiso 0.70 1 d PD H 1
H10M H 0.5762 -0.1987 1.0805 0.167 Uiso 0.70 1 calc PR H 1
H10N H 0.6187 -0.2389 1.0735 0.167 Uiso 0.70 1 calc PR H 1
Cl22 Cl 0.6141(2) -0.2828(4) 1.13502(19) 0.111(2) Uani 0.70 1 d PD H 1
C115 C 0.6067(6) -0.2113(9) 1.0935(5) 0.139(7) Uiso 0.30 1 d PD H 2
H11M H 0.5808 -0.1932 1.0720 0.167 Uiso 0.30 1 calc PR H 2
H11N H 0.5974 -0.2408 1.1147 0.167 Uiso 0.30 1 calc PR H 2
Cl23 Cl 0.6348(5) -0.2991(10) 1.0723(5) 0.111(4) Uiso 0.30 1 d PD H 2
C106 C 0.5058(10) -0.447(4) 0.8743(12) 0.100(19) Uiso 0.25 1 d PD I 1
H10O H 0.5018 -0.4063 0.8511 0.120 Uiso 0.25 1 calc PR I 1
H10P H 0.4898 -0.5040 0.8646 0.120 Uiso 0.25 1 calc PR I 1
Cl24 Cl 0.5599(7) -0.4731(13) 0.8946(6) 0.103(5) Uiso 0.25 1 d PD I 1
Cl25 Cl 0.4859(7) -0.3960(17) 0.9093(7) 0.122(7) Uiso 0.25 1 d PD I 1
C107 C 0.5381(10) -0.402(3) 0.900(2) 0.12(2) Uiso 0.25 1 d PD J 2
H10Q H 0.5463 -0.3576 0.9219 0.143 Uiso 0.25 1 calc PR J 2
H10R H 0.5366 -0.3667 0.8751 0.143 Uiso 0.25 1 calc PR J 2
Cl26 Cl 0.4855(9) -0.429(2) 0.8948(10) 0.158(10) Uiso 0.25 1 d PD J 2
Cl27 Cl 0.5824(11) -0.472(2) 0.9070(11) 0.188(13) Uiso 0.25 1 d PD J 2
C108 C 0.5000 -0.6067(15) 1.2500 0.040(6) Uiso 0.50 2 d SPD . .
H10S H 0.5197 -0.6464 1.2413 0.048 Uiso 0.25 1 calc PR . .
H10T H 0.4803 -0.6464 1.2587 0.048 Uiso 0.25 1 calc PR . .
Cl28 Cl 0.4712(2) -0.5428(4) 1.2097(2) 0.091(2) Uani 0.50 1 d PD . .
C109 C 0.4981(8) -0.317(3) 1.1682(7) 0.160(16) Uiso 0.50 1 d PD K 1
H10U H 0.4835 -0.2730 1.1808 0.192 Uiso 0.50 1 calc PR K 1
H10V H 0.4822 -0.3753 1.1654 0.192 Uiso 0.50 1 calc PR K 1
Cl29 Cl 0.5484(4) -0.3354(8) 1.2007(4) 0.148(4) Uiso 0.50 1 d PD K 1
Cl30 Cl 0.4944(2) -0.2783(5) 1.1205(2) 0.179(3) Uani 0.50 1 d PD K 1
C110 C 0.4754(7) -0.308(2) 1.0697(6) 0.098(9) Uiso 0.50 1 d PD L 2
H10W H 0.4652 -0.2525 1.0539 0.118 Uiso 0.50 1 calc PR L 2
H10X H 0.4506 -0.3488 1.0659 0.118 Uiso 0.50 1 calc PR L 2
Cl31 Cl 0.4944(2) -0.2783(5) 1.1205(2) 0.179(3) Uani 0.50 1 d PD L 2
Cl32 Cl 0.5122(3) -0.3636(7) 1.0493(3) 0.129(3) Uani 0.50 1 d PD L 2
C111 C 0.5736(17) -0.431(3) 1.0016(14) 0.103(19) Uiso 0.25 1 d PD M 3
H11D H 0.5522 -0.4318 0.9748 0.123 Uiso 0.25 1 calc PR M 3
H11E H 0.5915 -0.3762 1.0029 0.123 Uiso 0.25 1 calc PR M 3
Cl33 Cl 0.6050(6) -0.5250(13) 1.0062(6) 0.121(6) Uiso 0.25 1 d PD M 3
Cl34 Cl 0.5477(7) -0.4207(14) 1.0373(6) 0.129(6) Uiso 0.25 1 d PD M 3
C112 C 0.5222(14) -0.2386(19) 1.2646(6) 0.18(2) Uiso 0.25 1 d PD . 2
Cl35 Cl 0.5306(7) -0.3103(12) 1.2286(5) 0.103(5) Uiso 0.25 1 d PD . 2
Cl36 Cl 0.4861(6) -0.1589(12) 1.2316(6) 0.108(5) Uiso 0.25 1 d PD . 2
C113 C 0.5222(14) -0.2386(19) 1.2646(6) 0.18(2) Uiso 0.25 1 d PD . 3
Cl37 Cl 0.5057(11) -0.299(2) 1.2185(8) 0.177(11) Uiso 0.25 1 d PD . 3
Cl38 Cl 0.5000 -0.1354(8) 1.2500 0.101(4) Uiso 0.50 2 d SPD . 3

loop_
_atom_site_aniso_label
_atom_site_aniso_U_11
_atom_site_aniso_U_22
_atom_site_aniso_U_33
_atom_site_aniso_U_23
_atom_site_aniso_U_13
_atom_site_aniso_U_12
Pd1 0.0513(6) 0.1029(8) 0.0390(5) -0.0134(5) -0.0003(4) 0.0233(5)
Pd2 0.0614(6) 0.0662(7) 0.0446(5) -0.0035(4) 0.0099(4) -0.0141(4)
N1 0.042(5) 0.111(8) 0.043(5) -0.007(5) 0.003(4) 0.022(5)
N2 0.069(6) 0.060(6) 0.064(6) 0.006(5) 0.025(5) 0.032(5)
N3 0.057(5) 0.048(5) 0.039(5) -0.009(4) 0.004(4) 0.002(4)
N4 0.065(6) 0.059(6) 0.045(5) 0.000(5) 0.016(5) -0.017(5)
N5 0.057(6) 0.075(7) 0.043(5) 0.002(5) 0.002(4) -0.008(5)
N8 0.054(6) 0.113(8) 0.035(5) -0.005(5) -0.005(4) 0.018(6)
C1 0.077(9) 0.136(13) 0.032(6) -0.001(7) 0.011(6) 0.027(9)
C2 0.066(9) 0.192(17) 0.040(7) 0.020(9) 0.006(7) 0.047(10)
C3 0.067(9) 0.163(15) 0.053(8) 0.031(9) 0.017(7) 0.054(10)
C4 0.054(7) 0.098(9) 0.046(7) 0.009(6) 0.015(6) 0.026(7)
C5 0.067(8) 0.088(9) 0.041(6) 0.001(6) 0.011(6) 0.037(7)
C6 0.057(8) 0.086(10) 0.074(9) 0.024(8) 0.019(6) 0.031(7)
C8 0.060(7) 0.049(8) 0.064(7) 0.001(6) 0.022(6) 0.020(6)
C9 0.095(10) 0.047(8) 0.112(11) 0.008(8) 0.057(9) 0.015(7)
Cl1 0.070(2) 0.122(3) 0.061(2) -0.0136(19) -0.0031(16) 0.005(2)
Cl2 0.0528(17) 0.111(3) 0.0482(16) -0.0246(16) 0.0035(13) 0.0184(16)
Cl3 0.074(2) 0.078(2) 0.0657(19) -0.0193(16) 0.0198(16) -0.0260(17)
Cl4 0.070(2) 0.065(2) 0.081(2) 0.0060(16) 0.0075(16) -0.0112(16)
O1 0.107(8) 0.091(7) 0.104(7) 0.046(6) 0.043(6) 0.053(6)
O2 0.076(5) 0.054(6) 0.048(4) -0.006(4) 0.012(4) -0.003(4)
C10 0.080(10) 0.057(8) 0.128(13) -0.024(9) 0.038(9) 0.003(7)
C11 0.064(8) 0.058(8) 0.096(10) -0.008(7) 0.032(7) 0.010(7)
C12 0.076(9) 0.084(10) 0.117(12) -0.054(9) 0.028(9) 0.005(8)
C13 0.077(10) 0.110(13) 0.094(11) -0.043(10) 0.032(8) 0.006(9)
C14 0.066(8) 0.090(10) 0.071(9) -0.028(8) 0.022(7) -0.001(7)
C15 0.051(7) 0.064(8) 0.073(8) -0.018(6) 0.016(6) 0.009(6)
C16 0.049(6) 0.050(7) 0.069(8) -0.011(6) 0.022(6) 0.008(6)
C17 0.044(6) 0.064(8) 0.068(8) -0.005(6) 0.016(6) 0.015(6)
C18 0.055(7) 0.062(8) 0.052(7) -0.014(6) 0.016(5) 0.008(6)
C19 0.063(8) 0.060(8) 0.056(7) -0.012(6) 0.014(6) 0.012(6)
C20 0.063(8) 0.093(10) 0.073(9) 0.006(8) 0.019(7) 0.033(7)
C21 0.078(10) 0.120(14) 0.075(10) 0.004(9) 0.011(8) 0.038(10)
C22 0.068(10) 0.164(18) 0.087(12) 0.016(13) -0.014(8) 0.042(12)
C23 0.082(10) 0.111(12) 0.065(9) -0.027(9) -0.014(8) 0.014(9)
C24 0.088(9) 0.052(8) 0.050(7) -0.010(6) 0.002(6) -0.004(6)
C24A 0.094(10) 0.084(11) 0.068(9) -0.008(8) 0.017(8) 0.031(9)
C25 0.071(9) 0.073(9) 0.069(9) -0.022(7) 0.005(7) -0.007(7)
C27 0.062(7) 0.057(8) 0.049(7) -0.002(6) 0.015(6) 0.010(6)
C28 0.067(7) 0.053(8) 0.040(6) -0.014(6) 0.020(5) -0.013(6)
C29 0.062(7) 0.058(7) 0.046(6) -0.009(6) 0.027(6) -0.011(6)
C30 0.066(8) 0.069(8) 0.045(7) -0.012(6) 0.007(6) 0.001(6)
C31 0.082(9) 0.056(8) 0.062(8) -0.019(6) 0.018(7) -0.014(7)
C32 0.086(9) 0.060(8) 0.038(6) -0.006(6) 0.015(6) -0.015(7)
C33 0.068(8) 0.045(7) 0.049(7) -0.006(5) 0.014(6) -0.011(6)
Cl18 0.130(6) 0.219(8) 0.111(5) 0.007(5) 0.046(4) -0.038(6)
Cl21 0.104(3) 0.166(4) 0.078(3) 0.030(3) 0.019(2) -0.006(3)
Cl22 0.130(5) 0.103(4) 0.114(5) 0.022(4) 0.058(4) 0.029(4)
Cl28 0.087(5) 0.062(4) 0.097(5) 0.022(4) -0.014(4) -0.013(3)
Cl30 0.214(7) 0.185(6) 0.156(5) -0.008(5) 0.083(5) -0.061(5)
Cl31 0.214(7) 0.185(6) 0.156(5) -0.008(5) 0.083(5) -0.061(5)
Cl32 0.160(9) 0.114(7) 0.099(6) 0.021(5) 0.020(6) -0.010(6)

loop_
_atom_type_symbol
_atom_type_description
_atom_type_scat_dispersion_real
_atom_type_scat_dispersion_imag
_atom_type_scat_source
C C 0.0033 0.0016 'International Tables Vol C Tables 4.2.6.8 and 6.1.1.4'
H H 0.0000 0.0000 'International Tables Vol C Tables 4.2.6.8 and 6.1.1.4'
N N 0.0061 0.0033 'International Tables Vol C Tables 4.2.6.8 and 6.1.1.4'
O O 0.0106 0.0060 'International Tables Vol C Tables 4.2.6.8 and 6.1.1.4'
Cl Cl 0.1484 0.1585 'International Tables Vol C Tables 4.2.6.8 and 6.1.1.4'
Pd Pd -0.9988 1.0072 'International Tables Vol C Tables 4.2.6.8 and 6.1.1.4'

loop_
_geom_angle_atom_site_label_1
_geom_angle_atom_site_label_2
_geom_angle_atom_site_label_3
_geom_angle
_geom_angle_site_symmetry_1
_geom_angle_site_symmetry_3
_geom_angle_publ_flag
N1 Pd1 N8 178.1(4) . . ?
N1 Pd1 Cl1 89.8(3) . . ?
N8 Pd1 Cl1 90.8(3) . . ?
N1 Pd1 Cl2 88.1(3) . . ?
N8 Pd1 Cl2 91.2(3) . . ?
Cl1 Pd1 Cl2 177.56(12) . . ?
N4 Pd2 N5 174.4(3) . . ?
N4 Pd2 Cl3 90.2(3) . . ?
N5 Pd2 Cl3 90.4(3) . . ?
N4 Pd2 Cl4 89.8(3) . . ?
N5 Pd2 Cl4 89.7(3) . . ?
Cl3 Pd2 Cl4 179.76(13) . . ?
C5 N1 C1 118.8(10) . . ?
C5 N1 Pd1 121.6(7) . . ?
C1 N1 Pd1 119.5(8) . . ?
C6 N2 C8 124.7(10) . . ?
C28 N3 C27 130.4(9) . . ?
C33 N4 C32 118.5(10) . . ?
C33 N4 Pd2 117.7(8) . . ?
C32 N4 Pd2 123.8(8) . . ?
C34A N5 C38A 122.2(14) . . ?
C34A N5 C34 5(3) . . ?
C38A N5 C34 121.8(15) . . ?
C34A N5 C38 114.3(14) . . ?
C38A N5 C38 15(2) . . ?
C34 N5 C38 115.1(14) . . ?
C34A N5 Pd2 118.3(10) . . ?
C38A N5 Pd2 118.9(10) . . ?
C34 N5 Pd2 117.7(10) . . ?
C38 N5 Pd2 127.2(10) . . ?
C64 N8 C65A 112.5(14) . . ?
C64 N8 C65 120.3(12) . . ?
C65A N8 C65 13.3(17) . . ?
C64 N8 C64A 23.7(12) . . ?
C65A N8 C64A 117.5(12) . . ?
C65 N8 C64A 119.7(12) . . ?
C64 N8 Pd1 121.2(9) . . ?
C65A N8 Pd1 123.8(10) . . ?
C65 N8 Pd1 118.3(9) . . ?
C64A N8 Pd1 118.2(8) . . ?
C2 C1 N1 120.6(12) . . ?
C1 C2 C3 121.5(12) . . ?
C2 C3 C4 118.6(12) . . ?
C5 C4 C3 118.1(11) . . ?
C5 C4 C6 122.0(10) . . ?
C3 C4 C6 119.9(11) . . ?
N1 C5 C4 122.4(10) . . ?
O1 C6 N2 124.0(12) . . ?
O1 C6 C4 121.4(12) . . ?
N2 C6 C4 114.6(11) . . ?
C17 C8 C9 121.5(11) . . ?
C17 C8 N2 118.5(11) . . ?
C9 C8 N2 120.0(11) . . ?
C10 C9 C8 119.2(12) . . ?
C9 C10 C11 121.8(13) . . ?
C16 C11 C10 117.6(12) . . ?
C16 C11 C12 121.4(13) . . ?
C10 C11 C12 121.0(13) . . ?
C13 C12 C11 119.0(13) . . ?
C12 C13 C14 120.2(13) . . ?
C15 C14 C13 120.5(13) . . ?
C14 C15 C16 121.9(12) . . ?
C11 C16 C15 116.9(10) . . ?
C11 C16 C17 121.7(11) . . ?
C15 C16 C17 121.4(11) . . ?
C8 C17 C16 117.8(11) . . ?
C8 C17 C18 118.9(10) . . ?
C16 C17 C18 123.2(10) . . ?
C27 C18 C19 119.8(11) . . ?
C27 C18 C17 120.4(10) . . ?
C19 C18 C17 119.7(11) . . ?
C18 C19 C20 123.2(12) . . ?
C18 C19 C24A 119.6(11) . . ?
C20 C19 C24A 117.2(11) . . ?
C21 C20 C19 121.4(14) . . ?
C20 C21 C22 120.5(15) . . ?
C23 C22 C21 120.7(15) . . ?
C22 C23 C24A 120.6(16) . . ?
C25 C24 C27 119.0(11) . . ?
C25 C24A C19 118.0(12) . . ?
C25 C24A C23 122.4(14) . . ?
C19 C24A C23 119.5(13) . . ?
C24 C25 C24A 122.8(12) . . ?
C18 C27 N3 117.6(10) . . ?
C18 C27 C24 120.6(10) . . ?
N3 C27 C24 121.8(10) . . ?
O2 C28 N3 124.6(10) . . ?
O2 C28 C29 119.0(11) . . ?
N3 C28 C29 116.3(10) . . ?
C33 C29 C30 118.5(10) . . ?
C33 C29 C28 117.9(10) . . ?
C30 C29 C28 123.4(11) . . ?
C31 C30 C29 118.4(11) . . ?
C32 C31 C30 120.7(11) . . ?
C31 C32 N4 120.9(10) . . ?
N4 C33 C29 122.9(10) . . ?
C41 C40 C49 123.4(10) . . ?
C41 C40 N6 118.5(16) . . ?
C49 C40 N6 118.1(16) . . ?
C42 C41 C40 119.8(12) . . ?
C43 C42 C41 119.7(17) . . ?
C42 C43 C44 118.8(16) . . ?
C42 C43 C48 120.3(11) . . ?
C44 C43 C48 120.9(11) . . ?
C45 C44 C43 118.9(17) . . ?
C44 C45 C46 121.1(11) . . ?
C45 C46 C47 121.4(11) . . ?
C46 C47 C48 116.9(14) . . ?
C43 C48 C47 120.8(10) . . ?
C43 C48 C49 122.6(9) . . ?
C47 C48 C49 116.6(13) . . ?
C40 C49 C50 119.6(13) . . ?
C40 C49 C48 114.2(12) . . ?
C50 C49 C48 125.9(13) . . ?
C41A C40A N6A 118.3(15) . . ?
C41A C40A C49A 122.2(10) . . ?
N6A C40A C49A 119.5(17) . . ?
C42A C41A C40A 120.2(12) . . ?
C41A C42A C43A 120.0(18) . . ?
C42A C43A C44A 119.2(18) . . ?
C42A C43A C48A 120.2(12) . . ?
C44A C43A C48A 120.5(12) . . ?
C45A C44A C43A 118.9(18) . . ?
C44A C45A C46A 120.9(13) . . ?
C45A C46A C47A 121.1(12) . . ?
C46A C47A C48A 116.0(15) . . ?
C43A C48A C47A 121.6(11) . . ?
C43A C48A C49A 121.4(10) . . ?
C47A C48A C49A 116.9(14) . . ?
C50A C49A C40A 120.4(14) . . ?
C50A C49A C48A 123.7(15) . . ?
C40A C49A C48A 115.9(12) . . ?
C59 C50 C49 118.9(14) . . ?
C59 C50 C51 114.4(12) . . ?
C49 C50 C51 126.2(14) . . ?
C56 C51 C52 119.2(14) . . ?
C56 C51 C50 121.5(9) . . ?
C52 C51 C50 119.3(17) . . ?
C53 C52 C51 119(2) . . ?
C52 C53 C54 120.3(12) . . ?
C55 C54 C53 121.5(12) . . ?
C54 C55 C56 119.3(18) . . ?
C57 C56 C55 119.8(17) . . ?
C57 C56 C51 119.9(12) . . ?
C55 C56 C51 120.2(12) . . ?
C58 C57 C56 120.4(18) . . ?
C57 C58 C59 119.7(13) . . ?
C58 C59 N7 118.5(15) . . ?
C58 C59 C50 124.0(10) . . ?
N7 C59 C50 117.5(16) . . ?
C59A C50A C49A 118.8(15) . . ?
C59A C50A C51A 116.0(12) . . ?
C49A C50A C51A 124.9(15) . . ?
C56A C51A C52A 121.1(14) . . ?
C56A C51A C50A 122.0(10) . . ?
C52A C51A C50A 117.0(16) . . ?
C53A C52A C51A 117(2) . . ?
C54A C53A C52A 121.7(12) . . ?
C55A C54A C53A 121.2(13) . . ?
C54A C55A C56A 118.9(18) . . ?
C57A C56A C55A 120.1(17) . . ?
C57A C56A C51A 119.5(11) . . ?
C55A C56A C51A 120.3(12) . . ?
C58A C57A C56A 120.0(17) . . ?
C57A C58A C59A 120.4(12) . . ?
C58A C59A C50A 122.1(10) . . ?
C58A C59A N7A 120.3(15) . . ?
C50A C59A N7A 117.7(17) . . ?
C60 N7 C59 124.1(19) . . ?
O4 C60 N7 120(2) . . ?
O4 C60 C61 127(2) . . ?
N7 C60 C61 113(2) . . ?
C62 C61 C65 118.4(13) . . ?
C62 C61 C60 126(2) . . ?
C65 C61 C60 115.4(19) . . ?
C61 C62 C63 122.1(18) . . ?
C62 C63 C64 119.0(13) . . ?
N8 C64 C63 119.9(10) . . ?
N8 C65 C61 120.0(10) . . ?
N5 C34 C35 122.9(11) . . ?
C36 C35 C34 119.8(12) . . ?
C36 C35 C39 117(2) . . ?
C34 C35 C39 123.5(19) . . ?
C37 C36 C35 119.0(17) . . ?
C36 C37 C38 120.0(12) . . ?
N5 C38 C37 123.2(11) . . ?
O3 C39 N6 125(2) . . ?
O3 C39 C35 119(2) . . ?
N6 C39 C35 116(2) . . ?
C39 N6 C40 123.7(19) . . ?
N5 C34A C35A 119.0(10) . . ?
C36A C35A C34A 120.2(13) . . ?
C36A C35A C39A 126(2) . . ?
C34A C35A C39A 113.5(19) . . ?
C37A C36A C35A 119.7(18) . . ?
C36A C37A C38A 120.1(12) . . ?
N5 C38A C37A 118.6(11) . . ?
O3A C39A N6A 126(2) . . ?
O3A C39A C35A 119(2) . . ?
N6A C39A C35A 115(2) . . ?
C39A N6A C40A 120.9(17) . . ?
C60A N7A C59A 117.1(19) . . ?
O4A C60A N7A 127.6(19) . . ?
O4A C60A C61A 114.6(19) . . ?
N7A C60A C61A 118(2) . . ?
C65A C61A C62A 122.4(11) . . ?
C65A C61A C60A 122.0(17) . . ?
C62A C61A C60A 115.3(17) . . ?
C63A C62A C61A 117.7(16) . . ?
C62A C63A C64A 119.5(12) . . ?
N8 C64A C63A 121.3(9) . . ?
N8 C65A C61A 121.4(11) . . ?
Cl10 C100 Cl11 106.9(17) . . ?
Cl14 C102 Cl15 117(3) . . ?
Cl17 C103 Cl16 141(6) . . ?
Cl19 C104 Cl18 127.3(14) . . ?
Cl19 C104 Cl20 40.9(10) . . ?
Cl18 C104 Cl20 92.9(12) . . ?
Cl22 C105 Cl21 104.0(9) . . ?
Cl25 C106 Cl24 112(2) . . ?
Cl26 C107 Cl27 130(3) . . ?
Cl28 C108 Cl28 113.8(13) . 2_657 ?
Cl29 C109 Cl30 117.0(16) . . ?
Cl33 C111 Cl34 115(2) . . ?
Cl36 C112 C112 83(3) 2_657 2_657 ?
Cl36 C112 Cl35 139(2) 2_657 . ?
C112 C112 Cl35 81.1(16) 2_657 . ?
Cl36 C112 Cl36 47.5(17) 2_657 . ?
C112 C112 Cl36 41.8(11) 2_657 . ?
Cl35 C112 Cl36 98.6(13) . . ?
Cl36 C112 Cl35 104(3) 2_657 2_657 ?
C112 C112 Cl35 54(2) 2_657 2_657 ?
Cl35 C112 Cl35 96(2) . 2_657 ?
Cl36 C112 Cl35 89.4(18) . 2_657 ?
C112 Cl35 C112 44.9(17) . 2_657 ?
C112 Cl36 Cl36 90.3(17) 2_657 2_657 ?
C112 Cl36 C112 56(3) 2_657 . ?
Cl36 Cl36 C112 42.2(10) 2_657 . ?
C113 Cl37 Cl37 49.2(16) 2_657 2_657 ?

loop_
_geom_bond_atom_site_label_1
_geom_bond_atom_site_label_2
_geom_bond_distance
_geom_bond_site_symmetry_2
_geom_bond_publ_flag
Pd1 N1 1.996(9) . ?
Pd1 N8 2.023(9) . ?
Pd1 Cl1 2.291(4) . ?
Pd1 Cl2 2.296(4) . ?
Pd2 N4 1.994(10) . ?
Pd2 N5 2.000(9) . ?
Pd2 Cl3 2.291(3) . ?
Pd2 Cl4 2.303(3) . ?
N1 C5 1.347(14) . ?
N1 C1 1.366(14) . ?
N2 C6 1.367(15) . ?
N2 C8 1.396(14) . ?
N3 C28 1.319(14) . ?
N3 C27 1.403(13) . ?
N4 C33 1.344(13) . ?
N4 C32 1.374(14) . ?
N5 C34A 1.334(13) . ?
N5 C38A 1.350(13) . ?
N5 C34 1.375(14) . ?
N5 C38 1.380(14) . ?
N8 C64 1.332(13) . ?
N8 C65A 1.349(13) . ?
N8 C65 1.378(13) . ?
N8 C64A 1.387(13) . ?
C1 C2 1.363(18) . ?
C2 C3 1.37(2) . ?
C3 C4 1.404(17) . ?
C4 C5 1.388(15) . ?
C4 C6 1.487(18) . ?
C6 O1 1.200(14) . ?
C8 C17 1.384(16) . ?
C8 C9 1.386(17) . ?
C9 C10 1.370(19) . ?
O2 C28 1.237(13) . ?
C10 C11 1.427(19) . ?
C11 C16 1.366(16) . ?
C11 C12 1.432(18) . ?
C12 C13 1.38(2) . ?
C13 C14 1.377(19) . ?
C14 C15 1.359(16) . ?
C15 C16 1.430(16) . ?
C16 C17 1.432(15) . ?
C17 C18 1.486(16) . ?
C18 C27 1.393(16) . ?
C18 C19 1.417(16) . ?
C19 C20 1.418(17) . ?
C19 C24A 1.423(19) . ?
C20 C21 1.373(19) . ?
C21 C22 1.39(2) . ?
C22 C23 1.35(2) . ?
C23 C24A 1.427(18) . ?
C24 C25 1.368(16) . ?
C24 C27 1.411(16) . ?
C24A C25 1.405(18) . ?
C28 C29 1.504(15) . ?
C29 C33 1.383(15) . ?
C29 C30 1.400(15) . ?
C30 C31 1.386(15) . ?
C31 C32 1.369(17) . ?
C40 C41 1.413(16) . ?
C40 C49 1.420(14) . ?
C40 N6 1.422(15) . ?
C41 C42 1.395(14) . ?
C42 C43 1.392(15) . ?
C43 C44 1.403(14) . ?
C43 C48 1.411(16) . ?
C44 C45 1.388(15) . ?
C45 C46 1.404(16) . ?
C46 C47 1.419(14) . ?
C47 C48 1.423(14) . ?
C48 C49 1.443(12) . ?
C49 C50 1.435(13) . ?
C40A C41A 1.404(17) . ?
C40A N6A 1.419(14) . ?
C40A C49A 1.421(14) . ?
C41A C42A 1.383(15) . ?
C42A C43A 1.396(15) . ?
C43A C44A 1.396(15) . ?
C43A C48A 1.408(17) . ?
C44A C45A 1.391(16) . ?
C45A C46A 1.404(17) . ?
C46A C47A 1.426(14) . ?
C47A C48A 1.428(15) . ?
C48A C49A 1.431(13) . ?
C49A C50A 1.416(14) . ?
C50 C59 1.420(14) . ?
C50 C51 1.446(13) . ?
C51 C56 1.419(17) . ?
C51 C52 1.430(15) . ?
C52 C53 1.38(3) . ?
C53 C54 1.399(17) . ?
C54 C55 1.387(15) . ?
C55 C56 1.396(14) . ?
C56 C57 1.395(15) . ?
C57 C58 1.378(14) . ?
C58 C59 1.393(17) . ?
C59 N7 1.408(14) . ?
C50A C59A 1.415(14) . ?
C50A C51A 1.432(13) . ?
C51A C56A 1.414(17) . ?
C51A C52A 1.424(15) . ?
C52A C53A 1.42(3) . ?
C53A C54A 1.399(17) . ?
C54A C55A 1.382(16) . ?
C55A C56A 1.414(15) . ?
C56A C57A 1.395(15) . ?
C57A C58A 1.394(14) . ?
C58A C59A 1.405(17) . ?
C59A N7A 1.439(15) . ?
N7 C60 1.339(17) . ?
O3 C39 1.25(3) . ?
O4 C60 1.20(3) . ?
C60 C61 1.546(18) . ?
C61 C62 1.345(15) . ?
C61 C65 1.386(17) . ?
C62 C63 1.352(15) . ?
C63 C64 1.392(16) . ?
C34 C35 1.404(15) . ?
C35 C36 1.374(15) . ?
C35 C39 1.531(18) . ?
C36 C37 1.358(16) . ?
C37 C38 1.398(16) . ?
C39 N6 1.346(17) . ?
C34A C35A 1.386(16) . ?
C35A C36A 1.366(15) . ?
C35A C39A 1.522(17) . ?
C36A C37A 1.353(16) . ?
C37A C38A 1.393(16) . ?
C39A O3A 1.18(3) . ?
C39A N6A 1.349(16) . ?
N7A C60A 1.347(17) . ?
C60A O4A 1.25(3) . ?
C60A C61A 1.534(18) . ?
C61A C65A 1.36(2) . ?
C61A C62A 1.386(15) . ?
C62A C63A 1.356(15) . ?
C63A C64A 1.413(16) . ?
C100 Cl10 1.711(13) . ?
C100 Cl11 1.732(19) . ?
C102 Cl14 1.73(2) . ?
C102 Cl15 1.74(2) . ?
C103 Cl17 1.74(2) . ?
C103 Cl16 1.75(2) . ?
C104 Cl19 1.693(17) . ?
C104 Cl18 1.723(15) . ?
C104 Cl20 1.771(17) . ?
Cl21 C105 1.788(14) . ?
C105 Cl22 1.753(15) . ?
C106 Cl25 1.73(2) . ?
C106 Cl24 1.75(2) . ?
C107 Cl26 1.74(2) . ?
C107 Cl27 1.75(2) . ?
C108 Cl28 1.722(12) . ?
C108 Cl28 1.722(12) 2_657 ?
C109 Cl29 1.727(19) . ?
C109 Cl30 1.738(19) . ?
C110 Cl32 1.784(17) . ?
C111 Cl33 1.71(2) . ?
C111 Cl34 1.73(2) . ?
C112 Cl36 1.22(2) 2_657 ?
C112 C112 1.51(7) 2_657 ?
C112 Cl35 1.732(19) . ?
C112 Cl36 1.816(17) . ?
C112 Cl35 2.12(6) 2_657 ?
Cl35 C112 2.12(6) 2_657 ?
Cl36 C112 1.22(2) 2_657 ?
Cl36 Cl36 1.34(4) 2_657 ?
Cl37 C113 1.53(5) 2_657 ?
Cl37 Cl37 2.35(6) 2_657 ?
Cl38 C113 1.696(18) 2_657 ?

loop_
_geom_hbond_atom_site_label_D
_geom_hbond_atom_site_label_H
_geom_hbond_atom_site_label_A
_geom_hbond_distance_DH
_geom_hbond_distance_HA
_geom_hbond_distance_DA
_geom_hbond_angle_DHA
_geom_hbond_site_symmetry_A
N2 H2A Cl3 0.88 2.57 3.330(9) 144.9 2_656
N7 H7A Cl4 0.88 2.73 3.61(2) 176.6 2_656
N7A H7AA Cl4 0.88 2.42 3.30(2) 172.6 2_656
N6 H6A O2 0.88 2.09 2.89(2) 151.1 2_656
N6A H6AA O2 0.88 2.31 3.02(2) 138.0 2_656
